data_2236900
loop_
_publ_author_name
'Saad, Syed Muhammad'
'Fatima, Itrat'
'Perveen, Shahnaz'
'Khan, Khalid M.'
'Yousuf, Sammer'

_publ_section_title
;
 <i>N</i>'-(3-Chlorobenzylidene)-4-hydroxybenzohydrazide
;
_journal_coeditor_code HB6997
_journal_issue 12
_journal_name_full 'Acta Crystallographica Section E'
_journal_page_first o3499
_journal_paper_doi 10.1107/S1600536812048325
_journal_volume 68
_journal_year 2012
_chemical_formula_iupac 'C14 H11 Cl N2 O2'
_chemical_formula_moiety 'C14 H11 Cl N2 O2'
_chemical_formula_sum 'C14 H11 Cl N2 O2'
_chemical_formula_weight 274.70
_chemical_name_systematic
;
<i>N</i>'-(3-Chlorobenzylidene)-4-hydroxybenzohydrazide
;
_space_group_IT_number 33
_symmetry_cell_setting orthorhombic
_symmetry_space_group_name_Hall 'P 2c -2n'
_symmetry_space_group_name_H-M 'P n a 21'
_atom_sites_solution_hydrogens geom
_atom_sites_solution_primary direct
_atom_sites_solution_secondary difmap
_audit_creation_method SHELXL-97
_cell_angle_alpha 90.00
_cell_angle_beta 90.00
_cell_angle_gamma 90.00
_cell_formula_units_Z 4
_cell_length_a 9.0900(8)
_cell_length_b 9.9396(9)
_cell_length_c 13.8615(12)
_cell_measurement_reflns_used 1415
_cell_measurement_temperature 293(2)
_cell_measurement_theta_max 23.84
_cell_measurement_theta_min 2.52
_cell_volume 1252.40(19)
_computing_cell_refinement 'SAINT (Bruker, 2000)'
_computing_data_collection 'SMART (Bruker, 2000)'
_computing_data_reduction 'SAINT (Bruker, 2000)'
_computing_molecular_graphics 'SHELXTL (Sheldrick, 2008)'
_computing_publication_material 'SHELXL97 (Sheldrick, 2008)'
_computing_structure_refinement 'SHELXL97 (Sheldrick, 2008)'
_computing_structure_solution 'SHELXS97 (Sheldrick, 2008)'
_diffrn_ambient_temperature 293(2)
_diffrn_measured_fraction_theta_full 0.999
_diffrn_measured_fraction_theta_max 0.999
_diffrn_measurement_device_type 'Bruker SMART APEX CCD'
_diffrn_measurement_method '\w scan'
_diffrn_radiation_monochromator graphite
_diffrn_radiation_source 'fine-focus sealed tube'
_diffrn_radiation_type MoK\a
_diffrn_radiation_wavelength 0.71073
_diffrn_reflns_av_R_equivalents 0.0366
_diffrn_reflns_av_sigmaI/netI 0.0401
_diffrn_reflns_limit_h_max 11
_diffrn_reflns_limit_h_min -11
_diffrn_reflns_limit_k_max 12
_diffrn_reflns_limit_k_min -10
_diffrn_reflns_limit_l_max 16
_diffrn_reflns_limit_l_min -15
_diffrn_reflns_number 6999
_diffrn_reflns_theta_full 25.49
_diffrn_reflns_theta_max 25.49
_diffrn_reflns_theta_min 2.52
_exptl_absorpt_coefficient_mu 0.303
_exptl_absorpt_correction_T_max 0.9703
_exptl_absorpt_correction_T_min 0.9226
_exptl_absorpt_correction_type multi-scan
_exptl_absorpt_process_details '(SADABS; Bruker, 2000)'
_exptl_crystal_colour Colorles
_exptl_crystal_density_diffrn 1.457
_exptl_crystal_density_method 'not measured'
_exptl_crystal_description Block
_exptl_crystal_F_000 568
_exptl_crystal_size_max 0.27
_exptl_crystal_size_mid 0.11
_exptl_crystal_size_min 0.10
_refine_diff_density_max 0.205
_refine_diff_density_min -0.195
_refine_ls_abs_structure_details 'Flack (1983), 1060 Friedel pairs'
_refine_ls_abs_structure_Flack 0.12(9)
_refine_ls_extinction_method none
_refine_ls_goodness_of_fit_ref 1.022
_refine_ls_hydrogen_treatment mixed
_refine_ls_matrix_type full
_refine_ls_number_parameters 180
_refine_ls_number_reflns 2274
_refine_ls_number_restraints 1
_refine_ls_restrained_S_all 1.022
_refine_ls_R_factor_all 0.0448
_refine_ls_R_factor_gt 0.0365
_refine_ls_shift/su_max 0.000
_refine_ls_shift/su_mean 0.000
_refine_ls_structure_factor_coef Fsqd
_refine_ls_weighting_details 'calc w=1/[\s^2^(Fo^2^)+(0.0383P)^2^] where P=(Fo^2^+2Fc^2^)/3'
_refine_ls_weighting_scheme calc
_refine_ls_wR_factor_gt 0.0762
_refine_ls_wR_factor_ref 0.0810
_reflns_number_gt 1980
_reflns_number_total 2274
_reflns_threshold_expression I>2\s(I)
_cod_data_source_file hb6997.cif
_cod_data_source_block I
_cod_database_code 2236900
_cod_database_fobs_code 2236900

loop_
_symmetry_equiv_pos_as_xyz
'x, y, z'
'-x, -y, z+1/2'
'x+1/2, -y+1/2, z'
'-x+1/2, y+1/2, z+1/2'

loop_
_atom_site_type_symbol
_atom_site_label
_atom_site_fract_x
_atom_site_fract_y
_atom_site_fract_z
_atom_site_U_iso_or_equiv
_atom_site_adp_type
_atom_site_calc_flag
_atom_site_refinement_flags
_atom_site_occupancy
_atom_site_symmetry_multiplicity
Cl Cl1 0.75369(7) 0.98855(8) 0.02100(8) 0.0540(2) Uani d . 1 1
O O1 1.15017(17) 0.62769(17) 0.54009(13) 0.0374(4) Uani d . 1 1
O O2 0.8459(2) 0.6183(2) 0.95100(14) 0.0518(6) Uani d . 1 1
H H2B 0.874(4) 0.549(3) 0.971(2) 0.059(11) Uiso d . 1 1
N N1 1.0036(2) 0.7862(2) 0.41778(15) 0.0339(5) Uani d . 1 1
N N2 0.9609(2) 0.7697(2) 0.51292(16) 0.0340(5) Uani d . 1 1
H H2A 0.878(3) 0.799(2) 0.529(2) 0.032(7) Uiso d . 1 1
C C1 0.8540(3) 0.9246(3) 0.19819(17) 0.0353(6) Uani d . 1 1
H H1B 0.7633 0.9546 0.2206 0.042 Uiso calc R 1 1
C C2 0.8869(3) 0.9307(3) 0.10113(19) 0.0359(6) Uani d . 1 1
C C3 1.0208(3) 0.8895(3) 0.06536(19) 0.0391(7) Uani d . 1 1
H H3A 1.0407 0.8931 -0.0004 0.047 Uiso calc R 1 1
C C4 1.1252(3) 0.8426(3) 0.1302(2) 0.0437(7) Uani d . 1 1
H H4A 1.2175 0.8169 0.1078 0.052 Uiso calc R 1 1
C C5 1.0943(3) 0.8336(3) 0.2265(2) 0.0405(7) Uani d . 1 1
H H5A 1.1654 0.8008 0.2686 0.049 Uiso calc R 1 1
C C6 0.9579(3) 0.8729(2) 0.26244(17) 0.0317(6) Uani d . 1 1
C C7 0.9198(3) 0.8545(2) 0.36386(18) 0.0354(6) Uani d . 1 1
H H7A 0.8344 0.8927 0.3887 0.043 Uiso calc R 1 1
C C8 1.0415(3) 0.6900(2) 0.57049(19) 0.0307(6) Uani d . 1 1
C C9 0.9925(2) 0.6764(2) 0.67131(18) 0.0301(6) Uani d . 1 1
C C10 1.0357(3) 0.5631(3) 0.72305(19) 0.0349(6) Uani d . 1 1
H H10A 1.0971 0.5003 0.6938 0.042 Uiso calc R 1 1
C C11 0.9897(3) 0.5416(3) 0.81628(18) 0.0357(6) Uani d . 1 1
H H11A 1.0196 0.4651 0.8496 0.043 Uiso calc R 1 1
C C12 0.8986(3) 0.6348(3) 0.85996(18) 0.0364(6) Uani d . 1 1
C C13 0.8576(3) 0.7497(3) 0.81142(19) 0.0446(7) Uani d . 1 1
H H13A 0.7991 0.8137 0.8419 0.053 Uiso calc R 1 1
C C14 0.9029(3) 0.7698(3) 0.71824(18) 0.0400(6) Uani d . 1 1
H H14A 0.8735 0.8471 0.6857 0.048 Uiso calc R 1 1

loop_
_atom_site_aniso_label
_atom_site_aniso_U_11
_atom_site_aniso_U_22
_atom_site_aniso_U_33
_atom_site_aniso_U_12
_atom_site_aniso_U_13
_atom_site_aniso_U_23
Cl1 0.0529(4) 0.0712(5) 0.0378(4) 0.0143(4) -0.0044(4) 0.0075(4)
O1 0.0349(9) 0.0442(10) 0.0330(11) 0.0057(8) 0.0062(8) -0.0020(8)
O2 0.0712(14) 0.0554(15) 0.0289(12) 0.0118(11) 0.0139(10) 0.0100(11)
N1 0.0393(12) 0.0384(12) 0.0240(12) -0.0034(10) 0.0052(9) 0.0007(9)
N2 0.0333(11) 0.0452(13) 0.0237(12) 0.0008(10) 0.0092(11) 0.0022(11)
C1 0.0346(13) 0.0401(15) 0.0311(16) 0.0029(12) 0.0072(11) 0.0000(11)
C2 0.0440(15) 0.0345(15) 0.0292(15) 0.0000(11) -0.0006(12) 0.0019(11)
C3 0.0500(16) 0.0418(16) 0.0255(15) 0.0020(13) 0.0134(12) 0.0053(12)
C4 0.0408(15) 0.0499(18) 0.0403(19) 0.0084(13) 0.0128(13) 0.0071(14)
C5 0.0395(14) 0.0500(17) 0.0321(16) 0.0065(13) 0.0040(12) 0.0058(13)
C6 0.0386(14) 0.0308(14) 0.0257(15) -0.0007(11) 0.0042(11) 0.0033(12)
C7 0.0364(14) 0.0384(16) 0.0315(16) 0.0025(12) 0.0065(12) -0.0004(13)
C8 0.0299(12) 0.0322(14) 0.0299(15) -0.0051(11) -0.0001(10) -0.0018(11)
C9 0.0295(13) 0.0356(15) 0.0252(15) -0.0020(11) -0.0003(10) -0.0020(11)
C10 0.0355(13) 0.0359(15) 0.0332(16) 0.0057(12) 0.0009(12) -0.0021(12)
C11 0.0401(14) 0.0357(16) 0.0313(16) 0.0039(12) -0.0037(12) 0.0073(12)
C12 0.0380(14) 0.0457(17) 0.0253(15) -0.0034(12) 0.0009(12) 0.0010(13)
C13 0.0578(17) 0.0432(16) 0.0327(16) 0.0138(13) 0.0094(13) -0.0026(14)
C14 0.0520(16) 0.0368(15) 0.0311(16) 0.0105(13) 0.0046(12) 0.0051(12)

loop_
_atom_type_symbol
_atom_type_description
_atom_type_scat_dispersion_real
_atom_type_scat_dispersion_imag
_atom_type_scat_source
C C 0.0033 0.0016 'International Tables Vol C Tables 4.2.6.8 and 6.1.1.4'
H H 0.0000 0.0000 'International Tables Vol C Tables 4.2.6.8 and 6.1.1.4'
N N 0.0061 0.0033 'International Tables Vol C Tables 4.2.6.8 and 6.1.1.4'
O O 0.0106 0.0060 'International Tables Vol C Tables 4.2.6.8 and 6.1.1.4'
Cl Cl 0.1484 0.1585 'International Tables Vol C Tables 4.2.6.8 and 6.1.1.4'

loop_
_geom_angle_atom_site_label_1
_geom_angle_atom_site_label_2
_geom_angle_atom_site_label_3
_geom_angle
C12 O2 H2B 109(2)
C7 N1 N2 117.2(2)
C8 N2 N1 118.9(2)
C8 N2 H2A 122.6(19)
N1 N2 H2A 117.6(19)
C2 C1 C6 119.4(2)
C2 C1 H1B 120.3
C6 C1 H1B 120.3
C3 C2 C1 122.0(2)
C3 C2 Cl1 118.9(2)
C1 C2 Cl1 119.1(2)
C2 C3 C4 118.1(2)
C2 C3 H3A 120.9
C4 C3 H3A 120.9
C5 C4 C3 120.9(2)
C5 C4 H4A 119.6
C3 C4 H4A 119.6
C4 C5 C6 120.9(3)
C4 C5 H5A 119.5
C6 C5 H5A 119.5
C5 C6 C1 118.5(2)
C5 C6 C7 121.4(2)
C1 C6 C7 120.0(2)
N1 C7 C6 119.6(2)
N1 C7 H7A 120.2
C6 C7 H7A 120.2
O1 C8 N2 121.9(2)
O1 C8 C9 121.2(2)
N2 C8 C9 117.0(2)
C10 C9 C14 117.6(2)
C10 C9 C8 118.6(2)
C14 C9 C8 123.9(2)
C11 C10 C9 121.6(2)
C11 C10 H10A 119.2
C9 C10 H10A 119.2
C10 C11 C12 119.3(2)
C10 C11 H11A 120.3
C12 C11 H11A 120.3
O2 C12 C13 117.2(2)
O2 C12 C11 122.5(2)
C13 C12 C11 120.3(2)
C14 C13 C12 120.0(2)
C14 C13 H13A 120.0
C12 C13 H13A 120.0
C13 C14 C9 121.1(2)
C13 C14 H14A 119.4
C9 C14 H14A 119.4

loop_
_geom_bond_atom_site_label_1
_geom_bond_atom_site_label_2
_geom_bond_distance
Cl1 C2 1.741(3)
O1 C8 1.240(3)
O2 C12 1.359(3)
O2 H2B 0.79(3)
N1 C7 1.265(3)
N1 N2 1.384(3)
N2 C8 1.342(3)
N2 H2A 0.84(2)
C1 C2 1.380(3)
C1 C6 1.396(3)
C1 H1B 0.9300
C2 C3 1.376(3)
C3 C4 1.388(4)
C3 H3A 0.9300
C4 C5 1.368(4)
C4 H4A 0.9300
C5 C6 1.392(3)
C5 H5A 0.9300
C6 C7 1.460(3)
C7 H7A 0.9300
C8 C9 1.473(3)
C9 C10 1.392(3)
C9 C14 1.396(3)
C10 C11 1.375(3)
C10 H10A 0.9300
C11 C12 1.382(4)
C11 H11A 0.9300
C12 C13 1.377(4)
C13 C14 1.370(4)
C13 H13A 0.9300
C14 H14A 0.9300

loop_
_geom_hbond_atom_site_label_D
_geom_hbond_atom_site_label_H
_geom_hbond_atom_site_label_A
_geom_hbond_site_symmetry_A
_geom_hbond_distance_DH
_geom_hbond_distance_HA
_geom_hbond_distance_DA
_geom_hbond_angle_DHA
_geom_hbond_publ_flag
N2 H2A O1 3_465 0.84(2) 2.20(2) 3.026(3) 169(3) yes
O2 H2B O1 2_765 0.79(3) 2.01(3) 2.739(3) 154(3) yes
C4 H4A O2 3_564 0.93 2.55 3.216(3) 128 yes

loop_
_geom_torsion_atom_site_label_1
_geom_torsion_atom_site_label_2
_geom_torsion_atom_site_label_3
_geom_torsion_atom_site_label_4
_geom_torsion
C7 N1 N2 C8 175.3(2)
C6 C1 C2 C3 -1.2(4)
C6 C1 C2 Cl1 177.28(19)
C1 C2 C3 C4 -1.0(4)
Cl1 C2 C3 C4 -179.4(2)
C2 C3 C4 C5 2.0(4)
C3 C4 C5 C6 -0.8(4)
C4 C5 C6 C1 -1.4(4)
C4 C5 C6 C7 175.4(3)
C2 C1 C6 C5 2.3(4)
C2 C1 C6 C7 -174.4(2)
N2 N1 C7 C6 -178.8(2)
C5 C6 C7 N1 -9.2(4)
C1 C6 C7 N1 167.4(2)
N1 N2 C8 O1 -2.3(3)
N1 N2 C8 C9 179.5(2)
O1 C8 C9 C10 -21.1(3)
N2 C8 C9 C10 157.1(2)
O1 C8 C9 C14 159.9(2)
N2 C8 C9 C14 -21.9(3)
C14 C9 C10 C11 1.4(4)
C8 C9 C10 C11 -177.6(2)
C9 C10 C11 C12 -0.1(4)
C10 C11 C12 O2 178.3(2)
C10 C11 C12 C13 -1.7(4)
O2 C12 C13 C14 -177.8(3)
C11 C12 C13 C14 2.3(4)
C12 C13 C14 C9 -1.0(4)
C10 C9 C14 C13 -0.8(4)
C8 C9 C14 C13 178.2(3)

loop_
_cod_related_entry_id
_cod_related_entry_database
_cod_related_entry_code
1 ChemSpider 5280940
